data_7018398
loop_
_publ_author_name
'Mathur, Pradeep'
'Joshi, Raj Kumar'
'Rai, Dhirendra Kumar'
'Jha, Badrinath'
'Mobin, Shaikh M.'

_publ_section_title
;
 One pot synthesis of maleimide and hydantoin by Fe(CO)(5) catalyzed [2 +
 2 + 1] co-cyclization of acetylene, isocyanate and CO.
;
_journal_issue 16
_journal_name_full 'Dalton transactions (Cambridge, England : 2003)'
_journal_page_first 5045
_journal_page_last 5054
_journal_paper_doi 10.1039/c2dt11942k
_journal_volume 41
_journal_year 2012
_chemical_formula_sum 'C26 H18 Cl2 Fe N2 O2'
_chemical_formula_weight 517.17
_chemical_name_systematic
;
?
;
_space_group_IT_number 7
_symmetry_cell_setting monoclinic
_symmetry_space_group_name_Hall 'P -2yac'
_symmetry_space_group_name_H-M 'P 1 n 1'
_atom_sites_solution_hydrogens geom
_atom_sites_solution_primary direct
_atom_sites_solution_secondary difmap
_audit_creation_method SHELXL-97
_cell_angle_alpha 90.00
_cell_angle_beta 94.693(14)
_cell_angle_gamma 90.00
_cell_formula_units_Z 2
_cell_length_a 6.0511(10)
_cell_length_b 10.2131(18)
_cell_length_c 17.919(3)
_cell_measurement_reflns_used 3940
_cell_measurement_temperature 150(2)
_cell_measurement_theta_max 32.6220
_cell_measurement_theta_min 3.0128
_cell_volume 1103.7(3)
_computing_cell_refinement 'CrysAlis RED, Oxford Diffraction Ltd.,'
_computing_data_collection 'CrysAlis CCD, Oxford Diffraction Ltd.,'
_computing_data_reduction 'CrysAlis RED, Oxford Diffraction Ltd.,'
_computing_molecular_graphics Ortep3
_computing_publication_material Shelx97
_computing_structure_refinement 'SHELXL-97 (Sheldrick, 1997)'
_computing_structure_solution 'SHELXS-97 (Sheldrick, 1997)'
_diffrn_ambient_temperature 150(2)
_diffrn_detector_area_resol_mean 15.9948
_diffrn_measured_fraction_theta_full 0.998
_diffrn_measured_fraction_theta_max 0.998
_diffrn_measurement_device_type 'OXFORD DIFFRACTION XCALIBUR-S'
_diffrn_measurement_method \w/q-scan
_diffrn_radiation_monochromator graphite
_diffrn_radiation_source 'Enhance (Mo) X-ray Source'
_diffrn_radiation_type MoK\a
_diffrn_radiation_wavelength 0.71073
_diffrn_reflns_av_R_equivalents 0.0853
_diffrn_reflns_av_sigmaI/netI 0.0845
_diffrn_reflns_limit_h_max 7
_diffrn_reflns_limit_h_min -6
_diffrn_reflns_limit_k_max 12
_diffrn_reflns_limit_k_min -10
_diffrn_reflns_limit_l_max 21
_diffrn_reflns_limit_l_min -20
_diffrn_reflns_number 7004
_diffrn_reflns_theta_full 25.00
_diffrn_reflns_theta_max 25.00
_diffrn_reflns_theta_min 3.03
_exptl_absorpt_coefficient_mu 0.953
_exptl_absorpt_correction_T_max 0.8249
_exptl_absorpt_correction_T_min 0.7438
_exptl_absorpt_correction_type multi-scan
_exptl_absorpt_process_details
;
CrysAlis RED, Oxford Diffraction Ltd.,
Version 1.171.31.7 (release 18-10-2006 CrysAlis171 .NET)
(compiled Oct 18 2006,16:28:17)
Empirical absorption correction using spherical harmonics,
implemented in SCALE3 ABSPACK scaling algorithm.
;
_exptl_crystal_colour orange
_exptl_crystal_density_diffrn 1.556
_exptl_crystal_density_method 'not measured'
_exptl_crystal_description block
_exptl_crystal_F_000 528
_exptl_crystal_size_max 0.33
_exptl_crystal_size_mid 0.26
_exptl_crystal_size_min 0.21
_refine_diff_density_max 1.240
_refine_diff_density_min -0.892
_refine_diff_density_rms 0.127
_refine_ls_abs_structure_details 'Flack H D (1983), Acta Cryst. A39, 876-881'
_refine_ls_abs_structure_Flack 0.04(3)
_refine_ls_extinction_method none
_refine_ls_goodness_of_fit_ref 1.003
_refine_ls_hydrogen_treatment riding
_refine_ls_matrix_type full
_refine_ls_number_parameters 298
_refine_ls_number_reflns 3191
_refine_ls_number_restraints 2
_refine_ls_restrained_S_all 1.002
_refine_ls_R_factor_all 0.0675
_refine_ls_R_factor_gt 0.0577
_refine_ls_shift/su_max 0.000
_refine_ls_shift/su_mean 0.000
_refine_ls_structure_factor_coef Fsqd
_refine_ls_weighting_details 'calc w=1/[\s^2^(Fo^2^)+(0.0879P)^2^+0.0000P] where P=(Fo^2^+2Fc^2^)/3'
_refine_ls_weighting_scheme calc
_refine_ls_wR_factor_gt 0.1388
_refine_ls_wR_factor_ref 0.1421
_reflns_number_gt 2611
_reflns_number_total 3191
_reflns_threshold_expression >2sigma(I)
_cod_data_source_file c2dt11942k.txt
_cod_data_source_block 4
_cod_depositor_comments
;
The following automatic conversions were performed:

'_symmetry_cell_setting' value 'Monoclinic' changed to 'monoclinic'
according to /home/saulius/struct/CIF-dictionaries/cif_core.dic
dictionary named 'cif_core.dic' version 2.4.1 from 2010-06-29.

Automatic conversion script
Id: cif_fix_values 1715 2011-07-08 13:25:40Z adriana 
;
_cod_original_sg_symbol_H-M 'P n'
_cod_database_code 7018398

loop_
_symmetry_equiv_pos_as_xyz
'x, y, z'
'x+1/2, -y, z+1/2'

loop_
_atom_site_label
_atom_site_type_symbol
_atom_site_fract_x
_atom_site_fract_y
_atom_site_fract_z
_atom_site_U_iso_or_equiv
_atom_site_adp_type
_atom_site_occupancy
_atom_site_symmetry_multiplicity
_atom_site_calc_flag
_atom_site_refinement_flags
Fe1 Fe -0.17269(11) 0.80733(9) 0.66484(6) 0.0251(3) Uani 1 1 d .
Cl1 Cl 0.8028(3) -0.0602(2) 0.99248(11) 0.0415(5) Uani 1 1 d .
Cl2 Cl -0.0522(3) 0.3697(2) 0.34421(10) 0.0381(5) Uani 1 1 d .
O1 O 0.0556(7) 0.3917(5) 0.8582(3) 0.0268(11) Uani 1 1 d .
O2 O 0.4641(8) 0.2355(6) 0.6738(3) 0.0378(13) Uani 1 1 d .
N1 N 0.2886(8) 0.2899(6) 0.7806(3) 0.0246(13) Uani 1 1 d .
N2 N 0.1785(8) 0.3869(6) 0.6717(3) 0.0251(13) Uani 1 1 d .
C1 C 0.1186(9) 0.3745(7) 0.7972(4) 0.0209(14) Uani 1 1 d .
C2 C 0.3270(10) 0.2947(7) 0.7049(4) 0.0240(15) Uani 1 1 d .
C3 C 0.0426(10) 0.4358(7) 0.7241(4) 0.0211(14) Uani 1 1 d .
C4 C -0.1204(10) 0.5273(7) 0.7182(4) 0.0261(15) Uani 1 1 d .
H4 H -0.1945 0.5393 0.7625 0.031 Uiso 1 1 calc R
C5 C 0.4080(11) 0.2078(7) 0.8331(4) 0.0248(15) Uani 1 1 d .
C6 C 0.6203(11) 0.2421(8) 0.8625(4) 0.0296(16) Uani 1 1 d .
H6 H 0.6824 0.3232 0.8487 0.036 Uiso 1 1 calc R
C7 C 0.7405(11) 0.1610(7) 0.9109(4) 0.0290(16) Uani 1 1 d .
H7 H 0.8866 0.1843 0.9296 0.035 Uiso 1 1 calc R
C8 C 0.6483(11) 0.0454(7) 0.9322(4) 0.0275(15) Uani 1 1 d .
C9 C 0.4352(11) 0.0112(7) 0.9064(4) 0.0314(17) Uani 1 1 d .
H9 H 0.3705 -0.0669 0.9234 0.038 Uiso 1 1 calc R
C10 C 0.3166(11) 0.0912(7) 0.8556(4) 0.0259(16) Uani 1 1 d .
H10 H 0.1721 0.0664 0.8360 0.031 Uiso 1 1 calc R
C11 C 0.1245(10) 0.3821(6) 0.5917(3) 0.0204(14) Uani 1 1 d .
C12 C -0.0859(11) 0.3404(6) 0.5643(4) 0.0255(15) Uani 1 1 d .
H12 H -0.1910 0.3137 0.5978 0.031 Uiso 1 1 calc R
C13 C -0.1402(11) 0.3382(7) 0.4877(4) 0.0247(15) Uani 1 1 d .
H13 H -0.2831 0.3107 0.4679 0.030 Uiso 1 1 calc R
C14 C 0.0138(11) 0.3758(7) 0.4417(4) 0.0267(16) Uani 1 1 d .
C15 C 0.2239(11) 0.4165(6) 0.4670(4) 0.0249(15) Uani 1 1 d .
H15 H 0.3283 0.4420 0.4329 0.030 Uiso 1 1 calc R
C16 C 0.2784(10) 0.4191(7) 0.5437(4) 0.0252(15) Uani 1 1 d .
H16 H 0.4219 0.4465 0.5629 0.030 Uiso 1 1 calc R
C17 C -0.2000(11) 0.6089(7) 0.6568(4) 0.0236(15) Uani 1 1 d .
C18 C -0.0904(12) 0.6600(7) 0.5963(4) 0.0272(15) Uani 1 1 d .
H18 H 0.0565 0.6390 0.5853 0.033 Uiso 1 1 calc R
C19 C -0.2336(12) 0.7467(8) 0.5549(4) 0.0323(16) Uani 1 1 d .
H19 H -0.2015 0.7925 0.5109 0.039 Uiso 1 1 calc R
C20 C -0.4346(11) 0.7536(8) 0.5905(4) 0.0304(16) Uani 1 1 d .
H20 H -0.5605 0.8052 0.5747 0.037 Uiso 1 1 calc R
C21 C -0.4139(11) 0.6714(7) 0.6526(4) 0.0260(15) Uani 1 1 d .
H21 H -0.5237 0.6586 0.6869 0.031 Uiso 1 1 calc R
C22 C -0.031(2) 0.8530(10) 0.7682(6) 0.065(3) Uani 1 1 d .
H22 H 0.0003 0.7938 0.8086 0.078 Uiso 1 1 calc R
C23 C 0.1062(15) 0.8823(12) 0.7169(8) 0.073(4) Uani 1 1 d .
H23 H 0.2488 0.8451 0.7133 0.087 Uiso 1 1 calc R
C24 C 0.008(2) 0.9764(11) 0.6690(5) 0.069(4) Uani 1 1 d .
H24 H 0.0703 1.0175 0.6280 0.083 Uiso 1 1 calc R
C25 C -0.198(2) 0.9973(11) 0.6934(8) 0.090(5) Uani 1 1 d .
H25 H -0.3073 1.0558 0.6717 0.108 Uiso 1 1 calc R
C26 C -0.2191(18) 0.9190(15) 0.7546(7) 0.080(5) Uani 1 1 d .
H26 H -0.3458 0.9130 0.7824 0.096 Uiso 1 1 calc R

loop_
_atom_site_aniso_label
_atom_site_aniso_U_11
_atom_site_aniso_U_22
_atom_site_aniso_U_33
_atom_site_aniso_U_23
_atom_site_aniso_U_13
_atom_site_aniso_U_12
Fe1 0.0307(5) 0.0191(5) 0.0252(5) -0.0006(5) -0.0002(3) 0.0056(4)
Cl1 0.0535(12) 0.0281(10) 0.0394(11) 0.0092(9) -0.0168(9) 0.0100(9)
Cl2 0.0461(10) 0.0458(12) 0.0214(9) -0.0025(8) -0.0025(7) 0.0028(9)
O1 0.027(2) 0.033(3) 0.021(3) 0.005(2) 0.004(2) 0.004(2)
O2 0.040(3) 0.046(3) 0.028(3) -0.001(2) 0.005(2) 0.020(3)
N1 0.021(3) 0.024(3) 0.029(3) 0.001(3) 0.000(2) 0.008(2)
N2 0.029(3) 0.028(3) 0.017(3) 0.001(2) -0.003(2) 0.006(2)
C1 0.016(3) 0.020(3) 0.027(4) 0.003(3) 0.002(3) 0.000(3)
C2 0.022(3) 0.026(4) 0.024(3) -0.003(3) 0.001(3) 0.002(3)
C3 0.024(3) 0.017(3) 0.021(3) 0.002(3) -0.003(3) 0.002(3)
C4 0.023(3) 0.025(4) 0.029(4) -0.001(3) -0.003(3) -0.002(3)
C5 0.029(3) 0.023(4) 0.023(4) -0.007(3) -0.002(3) 0.001(3)
C6 0.028(3) 0.025(4) 0.035(4) 0.005(3) -0.004(3) -0.006(3)
C7 0.026(3) 0.032(4) 0.028(4) 0.002(3) -0.007(3) 0.000(3)
C8 0.035(4) 0.025(4) 0.022(3) 0.001(3) -0.003(3) 0.004(3)
C9 0.042(4) 0.014(4) 0.038(4) -0.007(3) 0.002(3) -0.007(3)
C10 0.023(3) 0.022(4) 0.032(4) -0.001(3) -0.004(3) -0.003(3)
C11 0.023(3) 0.017(3) 0.021(3) -0.001(3) -0.002(3) 0.008(3)
C12 0.031(4) 0.019(4) 0.027(4) -0.006(3) 0.005(3) 0.002(3)
C13 0.025(3) 0.026(4) 0.024(4) -0.006(3) 0.002(3) 0.004(3)
C14 0.038(4) 0.022(4) 0.019(4) -0.001(3) -0.006(3) 0.008(3)
C15 0.028(3) 0.019(4) 0.029(4) 0.001(3) 0.007(3) -0.001(3)
C16 0.023(3) 0.023(4) 0.029(4) -0.009(3) 0.001(3) 0.002(3)
C17 0.025(3) 0.030(4) 0.015(3) -0.010(3) 0.000(3) -0.003(3)
C18 0.036(4) 0.022(4) 0.025(4) -0.005(3) 0.004(3) 0.004(3)
C19 0.054(4) 0.028(4) 0.015(3) 0.003(3) 0.000(3) 0.002(4)
C20 0.038(4) 0.028(4) 0.023(3) 0.002(3) -0.013(3) 0.012(3)
C21 0.026(3) 0.027(4) 0.023(3) -0.003(3) -0.004(3) 0.002(3)
C22 0.113(10) 0.029(5) 0.049(6) -0.005(4) -0.026(6) -0.026(6)
C23 0.035(5) 0.062(7) 0.120(11) -0.065(8) 0.006(6) -0.006(5)
C24 0.120(10) 0.048(7) 0.040(6) -0.007(5) 0.009(6) -0.050(7)
C25 0.100(9) 0.032(6) 0.125(12) -0.042(7) -0.067(9) 0.034(6)
C26 0.063(7) 0.107(11) 0.075(8) -0.077(8) 0.040(6) -0.045(7)

loop_
_atom_type_symbol
_atom_type_description
_atom_type_scat_dispersion_real
_atom_type_scat_dispersion_imag
_atom_type_scat_source
C C 0.0033 0.0016 'International Tables Vol C Tables 4.2.6.8 and 6.1.1.4'
H H 0.0000 0.0000 'International Tables Vol C Tables 4.2.6.8 and 6.1.1.4'
N N 0.0061 0.0033 'International Tables Vol C Tables 4.2.6.8 and 6.1.1.4'
O O 0.0106 0.0060 'International Tables Vol C Tables 4.2.6.8 and 6.1.1.4'
Cl Cl 0.1484 0.1585 'International Tables Vol C Tables 4.2.6.8 and 6.1.1.4'
Fe Fe 0.3463 0.8444 'International Tables Vol C Tables 4.2.6.8 and 6.1.1.4'

loop_
_geom_angle_atom_site_label_1
_geom_angle_atom_site_label_2
_geom_angle_atom_site_label_3
_geom_angle
C26 Fe1 C23 65.2(4)
C26 Fe1 C21 109.3(3)
C23 Fe1 C21 152.4(5)
C26 Fe1 C25 39.8(5)
C23 Fe1 C25 66.1(4)
C21 Fe1 C25 128.4(5)
C26 Fe1 C18 164.1(6)
C23 Fe1 C18 108.9(3)
C21 Fe1 C18 68.6(3)
C25 Fe1 C18 153.5(6)
C26 Fe1 C22 38.4(5)
C23 Fe1 C22 38.2(5)
C21 Fe1 C22 120.4(4)
C25 Fe1 C22 65.3(5)
C18 Fe1 C22 128.0(4)
C26 Fe1 C17 127.2(5)
C23 Fe1 C17 118.2(4)
C21 Fe1 C17 41.6(3)
C25 Fe1 C17 165.4(6)
C18 Fe1 C17 40.8(3)
C22 Fe1 C17 108.6(3)
C26 Fe1 C24 66.5(4)
C23 Fe1 C24 40.1(5)
C21 Fe1 C24 165.5(5)
C25 Fe1 C24 39.5(5)
C18 Fe1 C24 119.4(4)
C22 Fe1 C24 65.7(4)
C17 Fe1 C24 152.1(5)
C26 Fe1 C20 121.2(4)
C23 Fe1 C20 166.7(5)
C21 Fe1 C20 40.0(3)
C25 Fe1 C20 110.5(4)
C18 Fe1 C20 68.0(3)
C22 Fe1 C20 153.7(4)
C17 Fe1 C20 68.6(3)
C24 Fe1 C20 129.0(4)
C26 Fe1 C19 155.0(5)
C23 Fe1 C19 129.2(4)
C21 Fe1 C19 67.6(3)
C25 Fe1 C19 121.2(5)
C18 Fe1 C19 40.1(3)
C22 Fe1 C19 165.0(4)
C17 Fe1 C19 68.2(3)
C24 Fe1 C19 109.9(4)
C20 Fe1 C19 40.2(3)
C1 N1 C2 111.7(5)
C1 N1 C5 124.9(5)
C2 N1 C5 123.4(5)
C3 N2 C2 110.4(5)
C3 N2 C11 125.7(5)
C2 N2 C11 118.9(5)
O1 C1 N1 125.5(6)
O1 C1 C3 129.9(6)
N1 C1 C3 104.7(5)
O2 C2 N1 127.5(6)
O2 C2 N2 125.9(6)
N1 C2 N2 106.5(5)
C4 C3 N2 131.4(6)
C4 C3 C1 121.9(6)
N2 C3 C1 106.6(5)
C3 C4 C17 131.1(6)
C3 C4 H4 114.5
C17 C4 H4 114.5
C10 C5 C6 118.9(7)
C10 C5 N1 120.6(6)
C6 C5 N1 120.5(6)
C7 C6 C5 120.9(7)
C7 C6 H6 119.5
C5 C6 H6 119.5
C6 C7 C8 119.4(6)
C6 C7 H7 120.3
C8 C7 H7 120.3
C7 C8 C9 120.9(7)
C7 C8 Cl1 119.7(5)
C9 C8 Cl1 119.4(6)
C8 C9 C10 119.5(7)
C8 C9 H9 120.2
C10 C9 H9 120.2
C9 C10 C5 120.1(7)
C9 C10 H10 119.9
C5 C10 H10 119.9
C16 C11 C12 120.7(6)
C16 C11 N2 120.2(6)
C12 C11 N2 119.1(5)
C13 C12 C11 119.3(6)
C13 C12 H12 120.3
C11 C12 H12 120.3
C14 C13 C12 118.8(6)
C14 C13 H13 120.6
C12 C13 H13 120.6
C13 C14 C15 123.3(6)
C13 C14 Cl2 118.9(5)
C15 C14 Cl2 117.7(5)
C14 C15 C16 118.0(6)
C14 C15 H15 121.0
C16 C15 H15 121.0
C11 C16 C15 119.9(6)
C11 C16 H16 120.1
C15 C16 H16 120.1
C18 C17 C4 130.8(6)
C18 C17 C21 105.8(6)
C4 C17 C21 122.9(6)
C18 C17 Fe1 69.4(4)
C4 C17 Fe1 120.3(5)
C21 C17 Fe1 68.3(4)
C19 C18 C17 109.2(6)
C19 C18 Fe1 71.4(4)
C17 C18 Fe1 69.9(4)
C19 C18 H18 125.4
C17 C18 H18 125.4
Fe1 C18 H18 124.9
C18 C19 C20 107.9(6)
C18 C19 Fe1 68.4(4)
C20 C19 Fe1 69.5(4)
C18 C19 H19 126.1
C20 C19 H19 126.1
Fe1 C19 H19 127.6
C21 C20 C19 107.8(6)
C21 C20 Fe1 68.2(4)
C19 C20 Fe1 70.3(4)
C21 C20 H20 126.1
C19 C20 H20 126.1
Fe1 C20 H20 126.9
C20 C21 C17 109.3(6)
C20 C21 Fe1 71.8(4)
C17 C21 Fe1 70.1(4)
C20 C21 H21 125.3
C17 C21 H21 125.3
Fe1 C21 H21 124.3
C23 C22 C26 109.5(11)
C23 C22 Fe1 70.1(6)
C26 C22 Fe1 70.0(6)
C23 C22 H22 125.2
C26 C22 H22 125.2
Fe1 C22 H22 126.3
C22 C23 C24 109.0(9)
C22 C23 Fe1 71.7(6)
C24 C23 Fe1 71.1(6)
C22 C23 H23 125.5
C24 C23 H23 125.5
Fe1 C23 H23 123.3
C25 C24 C23 105.3(9)
C25 C24 Fe1 69.2(6)
C23 C24 Fe1 68.8(6)
C25 C24 H24 127.3
C23 C24 H24 127.3
Fe1 C24 H24 126.2
C26 C25 C24 108.1(9)
C26 C25 Fe1 69.9(6)
C24 C25 Fe1 71.3(6)
C26 C25 H25 126.0
C24 C25 H25 126.0
Fe1 C25 H25 124.5
C22 C26 C25 108.0(9)
C22 C26 Fe1 71.6(6)
C25 C26 Fe1 70.3(5)
C22 C26 H26 126.0
C25 C26 H26 126.0
Fe1 C26 H26 123.7

loop_
_geom_bond_atom_site_label_1
_geom_bond_atom_site_label_2
_geom_bond_distance
Fe1 C26 2.010(8)
Fe1 C23 2.012(9)
Fe1 C21 2.013(7)
Fe1 C25 2.016(10)
Fe1 C18 2.030(7)
Fe1 C22 2.031(10)
Fe1 C17 2.037(7)
Fe1 C24 2.042(9)
Fe1 C20 2.060(7)
Fe1 C19 2.070(7)
Cl1 C8 1.743(7)
Cl2 C14 1.760(7)
O1 C1 1.199(8)
O2 C2 1.201(8)
N1 C1 1.394(8)
N1 C2 1.397(9)
N1 C5 1.414(9)
N2 C3 1.391(8)
N2 C2 1.399(9)
N2 C11 1.445(8)
C1 C3 1.490(9)
C3 C4 1.356(9)
C4 C17 1.433(10)
C4 H4 0.9500
C5 C10 1.386(10)
C5 C6 1.393(10)
C6 C7 1.365(10)
C6 H6 0.9500
C7 C8 1.373(10)
C7 H7 0.9500
C8 C9 1.379(10)
C9 C10 1.380(10)
C9 H9 0.9500
C10 H10 0.9500
C11 C16 1.372(9)
C11 C12 1.393(9)
C12 C13 1.386(10)
C12 H12 0.9500
C13 C14 1.349(9)
C13 H13 0.9500
C14 C15 1.379(10)
C15 C16 1.387(10)
C15 H15 0.9500
C16 H16 0.9500
C17 C18 1.416(9)
C17 C21 1.439(10)
C18 C19 1.407(10)
C18 H18 0.9500
C19 C20 1.421(10)
C19 H19 0.9500
C20 C21 1.392(10)
C20 H20 0.9500
C21 H21 0.9500
C22 C23 1.323(16)
C22 C26 1.328(17)
C22 H22 0.9500
C23 C24 1.389(16)
C23 H23 0.9500
C24 C25 1.372(16)
C24 H24 0.9500
C25 C26 1.372(18)
C25 H25 0.9500
C26 H26 0.9500

loop_
_geom_torsion_atom_site_label_1
_geom_torsion_atom_site_label_2
_geom_torsion_atom_site_label_3
_geom_torsion_atom_site_label_4
_geom_torsion
C2 N1 C1 O1 -178.2(6)
C5 N1 C1 O1 2.3(10)
C2 N1 C1 C3 1.0(7)
C5 N1 C1 C3 -178.5(6)
C1 N1 C2 O2 178.6(7)
C5 N1 C2 O2 -1.9(11)
C1 N1 C2 N2 0.7(7)
C5 N1 C2 N2 -179.7(6)
C3 N2 C2 O2 179.7(7)
C11 N2 C2 O2 23.1(10)
C3 N2 C2 N1 -2.4(7)
C11 N2 C2 N1 -159.0(5)
C2 N2 C3 C4 178.5(7)
C11 N2 C3 C4 -26.8(11)
C2 N2 C3 C1 3.0(7)
C11 N2 C3 C1 157.7(6)
O1 C1 C3 C4 0.7(11)
N1 C1 C3 C4 -178.5(6)
O1 C1 C3 N2 176.8(7)
N1 C1 C3 N2 -2.4(7)
N2 C3 C4 C17 -3.4(12)
C1 C3 C4 C17 171.6(7)
C1 N1 C5 C10 78.6(9)
C2 N1 C5 C10 -100.8(8)
C1 N1 C5 C6 -102.0(8)
C2 N1 C5 C6 78.6(9)
C10 C5 C6 C7 2.1(10)
N1 C5 C6 C7 -177.3(6)
C5 C6 C7 C8 -1.6(11)
C6 C7 C8 C9 -1.0(11)
C6 C7 C8 Cl1 178.7(5)
C7 C8 C9 C10 3.1(10)
Cl1 C8 C9 C10 -176.6(5)
C8 C9 C10 C5 -2.6(10)
C6 C5 C10 C9 0.0(10)
N1 C5 C10 C9 179.5(6)
C3 N2 C11 C16 135.5(7)
C2 N2 C11 C16 -71.8(8)
C3 N2 C11 C12 -44.0(9)
C2 N2 C11 C12 108.7(7)
C16 C11 C12 C13 -0.8(10)
N2 C11 C12 C13 178.7(6)
C11 C12 C13 C14 0.5(10)
C12 C13 C14 C15 0.0(11)
C12 C13 C14 Cl2 178.6(5)
C13 C14 C15 C16 -0.2(11)
Cl2 C14 C15 C16 -178.8(5)
C12 C11 C16 C15 0.7(10)
N2 C11 C16 C15 -178.8(6)
C14 C15 C16 C11 -0.1(10)
C3 C4 C17 C18 -28.9(12)
C3 C4 C17 C21 160.8(7)
C3 C4 C17 Fe1 -116.9(7)
C26 Fe1 C17 C18 -165.7(6)
C23 Fe1 C17 C18 -86.7(6)
C21 Fe1 C17 C18 117.6(6)
C25 Fe1 C17 C18 169.9(14)
C22 Fe1 C17 C18 -127.2(6)
C24 Fe1 C17 C18 -54.3(8)
C20 Fe1 C17 C18 80.6(4)
C19 Fe1 C17 C18 37.2(4)
C26 Fe1 C17 C4 -39.6(8)
C23 Fe1 C17 C4 39.3(7)
C21 Fe1 C17 C4 -116.3(7)
C25 Fe1 C17 C4 -64.0(17)
C18 Fe1 C17 C4 126.1(7)
C22 Fe1 C17 C4 -1.2(7)
C24 Fe1 C17 C4 71.7(9)
C20 Fe1 C17 C4 -153.3(6)
C19 Fe1 C17 C4 163.3(6)
C26 Fe1 C17 C21 76.7(6)
C23 Fe1 C17 C21 155.7(5)
C25 Fe1 C17 C21 52.3(16)
C18 Fe1 C17 C21 -117.6(6)
C22 Fe1 C17 C21 115.2(6)
C24 Fe1 C17 C21 -171.9(7)
C20 Fe1 C17 C21 -37.0(4)
C19 Fe1 C17 C21 -80.4(4)
C4 C17 C18 C19 -173.6(7)
C21 C17 C18 C19 -2.0(8)
Fe1 C17 C18 C19 -60.9(5)
C4 C17 C18 Fe1 -112.7(7)
C21 C17 C18 Fe1 58.8(5)
C26 Fe1 C18 C19 165.6(11)
C23 Fe1 C18 C19 -129.1(6)
C21 Fe1 C18 C19 80.3(5)
C25 Fe1 C18 C19 -54.9(10)
C22 Fe1 C18 C19 -167.2(5)
C17 Fe1 C18 C19 119.5(6)
C24 Fe1 C18 C19 -86.4(6)
C20 Fe1 C18 C19 37.1(4)
C26 Fe1 C18 C17 46.1(14)
C23 Fe1 C18 C17 111.5(6)
C21 Fe1 C18 C17 -39.2(4)
C25 Fe1 C18 C17 -174.4(8)
C22 Fe1 C18 C17 73.3(6)
C24 Fe1 C18 C17 154.1(5)
C20 Fe1 C18 C17 -82.4(4)
C19 Fe1 C18 C17 -119.5(6)
C17 C18 C19 C20 1.5(8)
Fe1 C18 C19 C20 -58.4(5)
C17 C18 C19 Fe1 59.9(5)
C26 Fe1 C19 C18 -170.8(9)
C23 Fe1 C19 C18 71.5(7)
C21 Fe1 C19 C18 -82.8(5)
C25 Fe1 C19 C18 154.7(6)
C22 Fe1 C19 C18 42.5(16)
C17 Fe1 C19 C18 -37.7(4)
C24 Fe1 C19 C18 112.4(6)
C20 Fe1 C19 C18 -120.0(6)
C26 Fe1 C19 C20 -50.7(10)
C23 Fe1 C19 C20 -168.5(6)
C21 Fe1 C19 C20 37.2(4)
C25 Fe1 C19 C20 -85.2(7)
C18 Fe1 C19 C20 120.0(6)
C22 Fe1 C19 C20 162.5(13)
C17 Fe1 C19 C20 82.3(5)
C24 Fe1 C19 C20 -127.5(6)
C18 C19 C20 C21 -0.3(9)
Fe1 C19 C20 C21 -58.1(5)
C18 C19 C20 Fe1 57.8(5)
C26 Fe1 C20 C21 -83.0(7)
C23 Fe1 C20 C21 161.6(14)
C25 Fe1 C20 C21 -126.0(7)
C18 Fe1 C20 C21 82.5(4)
C22 Fe1 C20 C21 -50.4(10)
C17 Fe1 C20 C21 38.5(4)
C24 Fe1 C20 C21 -166.8(6)
C19 Fe1 C20 C21 119.5(6)
C26 Fe1 C20 C19 157.5(7)
C23 Fe1 C20 C19 42.1(17)
C21 Fe1 C20 C19 -119.5(6)
C25 Fe1 C20 C19 114.5(7)
C18 Fe1 C20 C19 -37.0(4)
C22 Fe1 C20 C19 -169.9(8)
C17 Fe1 C20 C19 -81.0(5)
C24 Fe1 C20 C19 73.7(6)
C19 C20 C21 C17 -1.0(8)
Fe1 C20 C21 C17 -60.3(5)
C19 C20 C21 Fe1 59.3(5)
C18 C17 C21 C20 1.9(8)
C4 C17 C21 C20 174.3(6)
Fe1 C17 C21 C20 61.4(5)
C18 C17 C21 Fe1 -59.5(5)
C4 C17 C21 Fe1 112.9(6)
C26 Fe1 C21 C20 115.9(7)
C23 Fe1 C21 C20 -171.0(7)
C25 Fe1 C21 C20 75.4(7)
C18 Fe1 C21 C20 -80.9(4)
C22 Fe1 C21 C20 156.7(5)
C17 Fe1 C21 C20 -119.3(6)
C24 Fe1 C21 C20 45.5(15)
C19 Fe1 C21 C20 -37.5(4)
C26 Fe1 C21 C17 -124.8(6)
C23 Fe1 C21 C17 -51.7(8)
C25 Fe1 C21 C17 -165.3(6)
C18 Fe1 C21 C17 38.4(4)
C22 Fe1 C21 C17 -84.0(6)
C24 Fe1 C21 C17 164.7(13)
C20 Fe1 C21 C17 119.3(6)
C19 Fe1 C21 C17 81.8(4)
C26 Fe1 C22 C23 -120.7(10)
C21 Fe1 C22 C23 156.4(6)
C25 Fe1 C22 C23 -82.0(8)
C18 Fe1 C22 C23 70.9(8)
C17 Fe1 C22 C23 112.2(7)
C24 Fe1 C22 C23 -38.4(7)
C20 Fe1 C22 C23 -168.6(8)
C19 Fe1 C22 C23 37.4(17)
C23 Fe1 C22 C26 120.7(10)
C21 Fe1 C22 C26 -83.0(8)
C25 Fe1 C22 C26 38.6(7)
C18 Fe1 C22 C26 -168.4(7)
C17 Fe1 C22 C26 -127.1(7)
C24 Fe1 C22 C26 82.3(8)
C20 Fe1 C22 C26 -47.9(12)
C19 Fe1 C22 C26 158.0(13)
C26 C22 C23 C24 2.7(11)
Fe1 C22 C23 C24 61.7(7)
C26 C22 C23 Fe1 -59.0(7)
C26 Fe1 C23 C22 36.0(8)
C21 Fe1 C23 C22 -48.3(10)
C25 Fe1 C23 C22 80.0(8)
C18 Fe1 C23 C22 -128.1(7)
C17 Fe1 C23 C22 -84.5(7)
C24 Fe1 C23 C22 118.4(9)
C20 Fe1 C23 C22 157.7(13)
C19 Fe1 C23 C22 -168.3(6)
C26 Fe1 C23 C24 -82.4(8)
C21 Fe1 C23 C24 -166.7(7)
C25 Fe1 C23 C24 -38.4(7)
C18 Fe1 C23 C24 113.5(6)
C22 Fe1 C23 C24 -118.4(9)
C17 Fe1 C23 C24 157.1(6)
C20 Fe1 C23 C24 39.2(17)
C19 Fe1 C23 C24 73.3(7)
C22 C23 C24 C25 -2.1(11)
Fe1 C23 C24 C25 59.9(7)
C22 C23 C24 Fe1 -62.0(7)
C26 Fe1 C24 C25 -38.0(7)
C23 Fe1 C24 C25 -116.8(9)
C21 Fe1 C24 C25 37.9(16)
C18 Fe1 C24 C25 158.5(7)
C22 Fe1 C24 C25 -80.1(8)
C17 Fe1 C24 C25 -164.0(8)
C20 Fe1 C24 C25 74.0(8)
C19 Fe1 C24 C25 115.3(7)
C26 Fe1 C24 C23 78.8(8)
C21 Fe1 C24 C23 154.7(12)
C25 Fe1 C24 C23 116.8(9)
C18 Fe1 C24 C23 -84.7(6)
C22 Fe1 C24 C23 36.7(6)
C17 Fe1 C24 C23 -47.2(9)
C20 Fe1 C24 C23 -169.2(6)
C19 Fe1 C24 C23 -127.9(6)
C23 C24 C25 C26 0.8(11)
Fe1 C24 C25 C26 60.5(7)
C23 C24 C25 Fe1 -59.7(7)
C23 Fe1 C25 C26 -79.3(8)
C21 Fe1 C25 C26 73.0(7)
C18 Fe1 C25 C26 -163.9(8)
C22 Fe1 C25 C26 -37.2(7)
C17 Fe1 C25 C26 30.9(18)
C24 Fe1 C25 C26 -118.3(9)
C20 Fe1 C25 C26 114.6(7)
C19 Fe1 C25 C26 158.0(6)
C26 Fe1 C25 C24 118.3(9)
C23 Fe1 C25 C24 38.9(7)
C21 Fe1 C25 C24 -168.7(6)
C18 Fe1 C25 C24 -45.7(11)
C22 Fe1 C25 C24 81.0(7)
C17 Fe1 C25 C24 149.1(13)
C20 Fe1 C25 C24 -127.1(6)
C19 Fe1 C25 C24 -83.7(7)
C23 C22 C26 C25 -2.1(11)
Fe1 C22 C26 C25 -61.2(7)
C23 C22 C26 Fe1 59.1(7)
C24 C25 C26 C22 0.8(11)
Fe1 C25 C26 C22 62.1(7)
C24 C25 C26 Fe1 -61.3(7)
C23 Fe1 C26 C22 -35.9(7)
C21 Fe1 C26 C22 114.9(7)
C25 Fe1 C26 C22 -117.7(9)
C18 Fe1 C26 C22 35.4(16)
C17 Fe1 C26 C22 71.6(7)
C24 Fe1 C26 C22 -80.0(7)
C20 Fe1 C26 C22 157.4(6)
C19 Fe1 C26 C22 -166.8(8)
C23 Fe1 C26 C25 81.8(8)
C21 Fe1 C26 C25 -127.4(7)
C18 Fe1 C26 C25 153.1(13)
C22 Fe1 C26 C25 117.7(9)
C17 Fe1 C26 C25 -170.7(7)
C24 Fe1 C26 C25 37.7(7)
C20 Fe1 C26 C25 -84.9(7)
C19 Fe1 C26 C25 -49.2(11)
